data_7211817
loop_
_publ_author_name
'Qiu, Yongcai'
'Liu, Zhihui'
'Mou, Jixia'
'Deng, Hong'
'Zeller, Matthias'

_publ_section_title
;
 Rationally designed and controlled syntheses of different series of
 4d--4f heterometallic coordination frameworks based on lanthanide
 carboxylate and Ag(IN)2 substructures
;
_journal_issue 1
_journal_name_full CrystEngComm
_journal_page_first 277
_journal_paper_doi 10.1039/b915025k
_journal_volume 12
_journal_year 2010
_chemical_formula_moiety 'C37 H30 Ag3 Eu2 N7 O20, Cl O4, 2(H2 O)'
_chemical_formula_sum 'C37 H34 Ag3 Cl Eu2 N7 O26'
_chemical_formula_weight 1655.69
_chemical_name_systematic
;
?
;
_space_group_IT_number 2
_symmetry_cell_setting triclinic
_symmetry_space_group_name_Hall '-P 1'
_symmetry_space_group_name_H-M 'P -1'
_atom_sites_solution_hydrogens geom
_atom_sites_solution_primary direct
_atom_sites_solution_secondary difmap
_audit_creation_method SHELXL-97
_cell_angle_alpha 93.234(4)
_cell_angle_beta 97.017(4)
_cell_angle_gamma 100.010(4)
_cell_formula_units_Z 2
_cell_length_a 8.3624(5)
_cell_length_b 16.903(1)
_cell_length_c 17.3261(10)
_cell_measurement_reflns_used 6798
_cell_measurement_temperature 296(2)
_cell_measurement_theta_max 28.00
_cell_measurement_theta_min 1.26
_cell_volume 2386.1(2)
_computing_cell_refinement 'Apex2 v2.1-4'
_computing_data_collection 'Apex2 v2.1-4 (Bruker, 2007)'
_computing_data_reduction 'Apex2 v2.1-4'
_computing_molecular_graphics 'SHELXTL 6.14'
_computing_publication_material 'SHELXTL 6.14'
_computing_structure_refinement 'SHELXTL 6.14'
_computing_structure_solution 'SHELXTL 6.14 (Bruker, 2000-2003)'
_diffrn_ambient_temperature 296(2)
_diffrn_measured_fraction_theta_full 0.993
_diffrn_measured_fraction_theta_max 0.993
_diffrn_measurement_device_type 'Bruker APEX-II area-detector diffractometer'
_diffrn_measurement_method '\f and \w scan'
_diffrn_radiation_monochromator graphite
_diffrn_radiation_source 'fine-focus sealed tube'
_diffrn_radiation_type MoK\a
_diffrn_radiation_wavelength 0.71073
_diffrn_reflns_av_R_equivalents 0.0720
_diffrn_reflns_av_sigmaI/netI 0.0844
_diffrn_reflns_limit_h_max 10
_diffrn_reflns_limit_h_min -10
_diffrn_reflns_limit_k_max 19
_diffrn_reflns_limit_k_min -20
_diffrn_reflns_limit_l_max 18
_diffrn_reflns_limit_l_min -20
_diffrn_reflns_number 28848
_diffrn_reflns_theta_full 25.20
_diffrn_reflns_theta_max 25.20
_diffrn_reflns_theta_min 1.19
_diffrn_standards_number 0
_exptl_absorpt_coefficient_mu 3.955
_exptl_absorpt_correction_T_max 0.4827
_exptl_absorpt_correction_T_min 0.4196
_exptl_absorpt_correction_type multi-scan
_exptl_absorpt_process_details SADABS
_exptl_crystal_colour colorless
_exptl_crystal_density_diffrn 2.304
_exptl_crystal_density_method 'not measured'
_exptl_crystal_description block
_exptl_crystal_F_000 1594
_exptl_crystal_size_max 0.23
_exptl_crystal_size_mid 0.20
_exptl_crystal_size_min 0.18
_refine_diff_density_max 1.950
_refine_diff_density_min -1.413
_refine_diff_density_rms 0.340
_refine_ls_extinction_method none
_refine_ls_goodness_of_fit_ref 1.131
_refine_ls_hydrogen_treatment constr
_refine_ls_matrix_type full
_refine_ls_number_parameters 667
_refine_ls_number_reflns 8501
_refine_ls_number_restraints 63
_refine_ls_restrained_S_all 1.130
_refine_ls_R_factor_all 0.1267
_refine_ls_R_factor_gt 0.1008
_refine_ls_shift/su_max 0.000
_refine_ls_shift/su_mean 0.000
_refine_ls_structure_factor_coef Fsqd
_refine_ls_weighting_details 'calc w=1/[\s^2^(Fo^2^)+(0.0482P)^2^+31.9763P] where P=(Fo^2^+2Fc^2^)/3'
_refine_ls_weighting_scheme calc
_refine_ls_wR_factor_gt 0.2539
_refine_ls_wR_factor_ref 0.2664
_reflns_number_gt 6200
_reflns_number_total 8501
_reflns_threshold_expression I>2\s(I)
_cod_data_source_file b915025k.txt
_cod_data_source_block 3
_cod_depositor_comments
;
The following automatic conversions were performed:

'_symmetry_cell_setting' value 'Triclinic' changed to 'triclinic'
according to /home/saulius/struct/CIF-dictionaries/cif_core.dic
dictionary named 'cif_core.dic' version 2.4.2 from 2011-04-26.

Automatic conversion script
Id: cif_fix_values 1891 2012-01-12 08:04:46Z andrius 
;
_cod_original_sg_symbol_H-M P-1
_cod_database_code 7211817

loop_
_symmetry_equiv_pos_as_xyz
'x, y, z'
'-x, -y, -z'

loop_
_atom_site_label
_atom_site_type_symbol
_atom_site_fract_x
_atom_site_fract_y
_atom_site_fract_z
_atom_site_U_iso_or_equiv
_atom_site_adp_type
_atom_site_occupancy
_atom_site_symmetry_multiplicity
_atom_site_calc_flag
_atom_site_refinement_flags
Eu1 Eu 0.32922(11) 0.01684(5) 0.11256(5) 0.0237(2) Uani 1 1 d .
Eu2 Eu 0.15437(11) 0.00246(6) 0.39749(5) 0.0239(2) Uani 1 1 d .
Ag1 Ag -0.2273(3) 0.48392(11) 0.40783(15) 0.0655(6) Uani 1 1 d .
Ag2 Ag 0.4402(3) 0.51553(12) 0.26425(16) 0.0792(8) Uani 1 1 d .
Ag3 Ag 0.8452(3) 0.49032(12) -0.08270(16) 0.0751(7) Uani 1 1 d .
C1 C -0.278(4) 0.3125(14) 0.4681(18) 0.075(9) Uani 1 1 d .
H1 H -0.3242 0.3397 0.5053 0.090 Uiso 1 1 calc R
C2 C -0.268(4) 0.2334(16) 0.477(2) 0.0791(15) Uani 1 1 d .
H2 H -0.3202 0.2055 0.5141 0.095 Uiso 1 1 calc R
C3 C -0.182(2) 0.1972(11) 0.4304(12) 0.030(4) Uani 1 1 d .
C4 C -0.118(3) 0.2400(12) 0.3702(14) 0.047(6) Uani 1 1 d .
H4 H -0.0581 0.2161 0.3366 0.057 Uiso 1 1 calc R
C5 C -0.144(3) 0.3175(13) 0.3619(14) 0.054(7) Uani 1 1 d .
H5 H -0.1024 0.3453 0.3218 0.065 Uiso 1 1 calc R
C6 C -0.138(2) 0.1133(11) 0.4457(10) 0.026(4) Uani 1 1 d .
C7 C -0.327(3) 0.6458(13) 0.4556(15) 0.052(4) Uani 1 1 d .
H7 H -0.3952 0.6123 0.4836 0.062 Uiso 1 1 calc R
C8 C -0.316(3) 0.7280(13) 0.4692(15) 0.052(4) Uani 1 1 d .
H8 H -0.3738 0.7494 0.5054 0.062 Uiso 1 1 calc R
C9 C -0.217(3) 0.7764(13) 0.4270(15) 0.052(4) Uani 1 1 d .
C10 C -0.143(4) 0.7424(15) 0.3734(17) 0.077(9) Uani 1 1 d .
H10 H -0.0775 0.7750 0.3438 0.092 Uiso 1 1 calc R
C11 C -0.162(4) 0.6607(16) 0.3613(19) 0.076(9) Uani 1 1 d .
H11 H -0.1143 0.6389 0.3213 0.092 Uiso 1 1 calc R
C12 C -0.192(2) 0.8683(12) 0.4472(12) 0.030(5) Uani 1 1 d .
C13 C 0.033(2) 0.1393(12) 0.1565(11) 0.031(5) Uani 1 1 d .
C14 C 0.053(2) 0.2263(12) 0.1360(13) 0.033(5) Uani 1 1 d .
C15 C -0.038(3) 0.2787(13) 0.1644(14) 0.046(6) Uani 1 1 d .
H15A H -0.1182 0.2601 0.1949 0.055 Uiso 1 1 calc R
C16 C -0.012(3) 0.3567(14) 0.1488(16) 0.054(7) Uani 1 1 d .
H16 H -0.0748 0.3910 0.1696 0.064 Uiso 1 1 calc R
C17 C 0.183(4) 0.3348(15) 0.0751(19) 0.070(8) Uani 1 1 d .
H17 H 0.2608 0.3547 0.0438 0.084 Uiso 1 1 calc R
C18 C 0.164(3) 0.2549(14) 0.0868(16) 0.052(7) Uani 1 1 d .
H18 H 0.2233 0.2212 0.0629 0.063 Uiso 1 1 calc R
C19 C 0.371(2) 0.1304(11) 0.2780(11) 0.027(4) Uani 1 1 d .
C20 C 0.403(2) 0.2212(10) 0.2770(11) 0.025(4) Uani 1 1 d .
C21 C 0.328(4) 0.2683(14) 0.3234(17) 0.068(5) Uani 1 1 d .
H21 H 0.2662 0.2446 0.3599 0.082 Uiso 1 1 calc R
C22 C 0.343(4) 0.3472(14) 0.3168(17) 0.068(5) Uani 1 1 d .
H22 H 0.2828 0.3764 0.3454 0.082 Uiso 1 1 calc R
C23 C 0.522(4) 0.3434(14) 0.2266(17) 0.068(5) Uani 1 1 d .
H23 H 0.5930 0.3694 0.1948 0.082 Uiso 1 1 calc R
C24 C 0.502(3) 0.2605(13) 0.2277(13) 0.041(5) Uani 1 1 d .
H24 H 0.5547 0.2313 0.1952 0.049 Uiso 1 1 calc R
C25 C 0.579(2) 0.1361(11) 0.0143(11) 0.027(4) Uani 1 1 d .
C26 C 0.648(2) 0.2197(11) -0.0055(12) 0.030(5) Uani 1 1 d .
C27 C 0.578(3) 0.2849(13) 0.0120(15) 0.045(6) Uani 1 1 d .
H27 H 0.4897 0.2788 0.0406 0.054 Uiso 1 1 calc R
C28 C 0.636(3) 0.3591(13) -0.0123(17) 0.057(7) Uani 1 1 d .
H28 H 0.5828 0.4016 -0.0014 0.068 Uiso 1 1 calc R
C29 C 0.836(3) 0.3092(14) -0.0664(14) 0.048(6) Uani 1 1 d .
H29 H 0.9276 0.3181 -0.0926 0.058 Uiso 1 1 calc R
C30 C 0.786(2) 0.2334(12) -0.0472(12) 0.034(5) Uani 1 1 d .
H30 H 0.8392 0.1917 -0.0607 0.041 Uiso 1 1 calc R
C31 C 0.279(2) -0.1229(12) 0.2569(12) 0.033(5) Uani 1 1 d .
C32 C 0.327(2) -0.2049(13) 0.2566(10) 0.038(5) Uani 1 1 d D
C37 C -0.046(2) -0.0320(11) 0.0267(12) 0.031(5) Uani 1 1 d .
Cl1 Cl 0.7518(10) 0.5550(5) 0.1362(5) 0.080(2) Uani 1 1 d .
N1 N -0.225(2) 0.3531(11) 0.4085(13) 0.049(5) Uani 1 1 d .
N2 N -0.247(3) 0.6113(12) 0.4054(13) 0.056(6) Uani 1 1 d .
N3 N 0.443(3) 0.3868(11) 0.2699(13) 0.056(6) Uani 1 1 d .
N4 N 0.101(3) 0.3863(10) 0.1040(13) 0.052(5) Uani 1 1 d .
N6 N 0.402(3) -0.3608(12) 0.2567(13) 0.070(7) Uani 1 1 d D
N5 N 0.765(3) 0.3728(10) -0.0510(12) 0.050(5) Uani 1 1 d .
N7 N 0.176(2) 0.5005(11) 0.3947(11) 0.066(4) Uani 1 1 d DU
O1 O -0.210(2) 0.0792(9) 0.4968(9) 0.045(4) Uani 1 1 d .
O2 O -0.0428(18) 0.0895(9) 0.4079(9) 0.043(4) Uani 1 1 d .
O3 O -0.2643(17) 0.8938(8) 0.4967(8) 0.035(3) Uani 1 1 d .
O4 O -0.0893(16) 0.9108(8) 0.4099(9) 0.037(4) Uani 1 1 d .
O5 O 0.1432(18) 0.1022(9) 0.1408(9) 0.041(4) Uani 1 1 d .
O6 O -0.0883(18) 0.1115(9) 0.1873(10) 0.047(4) Uani 1 1 d .
O7 O 0.4900(17) 0.1328(8) 0.0689(8) 0.034(3) Uani 1 1 d .
O8 O 0.617(2) 0.0777(10) -0.0211(9) 0.049(4) Uani 1 1 d .
O9 O 0.2731(18) 0.1032(9) 0.3213(9) 0.042(4) Uani 1 1 d .
O10 O 0.4417(17) 0.0914(8) 0.2321(8) 0.036(3) Uani 1 1 d .
O11 O 0.2192(18) -0.1014(8) 0.3166(8) 0.036(3) Uani 1 1 d .
O12 O 0.3005(18) -0.0864(8) 0.1982(8) 0.039(4) Uani 1 1 d .
O13 O 0.095(3) 0.5208(15) 0.4425(14) 0.102(6) Uani 1 1 d DU
O14 O 0.109(3) 0.4803(11) 0.3262(12) 0.083(5) Uani 1 1 d DU
O15 O 0.329(2) 0.5166(12) 0.4127(14) 0.081(5) Uani 1 1 d DU
O16 O 0.586(3) 0.5144(17) 0.1028(18) 0.129(11) Uani 1 1 d .
O17 O 0.794(7) 0.5170(16) 0.206(2) 0.22(2) Uani 1 1 d .
O18 O 0.840(4) 0.5309(16) 0.0817(18) 0.142(12) Uani 1 1 d .
O19 O 0.782(4) 0.6392(15) 0.140(3) 0.192(16) Uani 1 1 d .
O21 O 0.0495(16) -0.0615(8) 0.0744(8) 0.034(3) Uani 1 1 d .
O22 O -0.1915(17) -0.0476(10) 0.0137(9) 0.045(4) Uani 1 1 d .
O1W O 0.6196(15) -0.0014(8) 0.1444(7) 0.031(3) Uani 1 1 d .
H1W H 0.6598 -0.0167 0.1065 0.046 Uiso 1 1 d R
H2W H 0.6948 0.0261 0.1761 0.046 Uiso 1 1 d R
O2W O 0.4476(14) 0.0129(10) 0.4217(9) 0.044(4) Uani 1 1 d .
H3W H 0.4679 -0.0170 0.3860 0.066 Uiso 1 1 d R
H4W H 0.3989 -0.0120 0.4528 0.066 Uiso 1 1 d R
O3W O -0.020(3) -0.0101(10) 0.2737(8) 0.078(7) Uani 1 1 d .
H6W H 0.0729 0.0204 0.2674 0.118 Uiso 1 1 d R
H5W H -0.0282 -0.0540 0.2469 0.118 Uiso 1 1 d R
O4W O 0.6256(19) 0.9644(12) 0.3146(9) 0.061(5) Uani 1 1 d .
H8W H 0.6358 1.0119 0.3013 0.092 Uiso 1 1 d R
H7W H 0.7194 0.9547 0.3269 0.092 Uiso 1 1 d R
O5W O 0.887(4) 0.8365(17) 0.1717(16) 0.126(11) Uani 1 1 d .
H9W H 0.8438 0.8597 0.1327 0.189 Uiso 1 1 d R
H10W H 0.8481 0.7872 0.1665 0.189 Uiso 1 1 d R
C33 C 0.204(5) -0.269(2) 0.2661(15) 0.053(9) Uani 0.50 1 d PDU
H33 H 0.0997 -0.2604 0.2739 0.064 Uiso 0.50 1 calc PR
C34 C 0.241(3) -0.346(3) 0.2635(19) 0.055(9) Uani 0.50 1 d PDU
H34 H 0.1581 -0.3892 0.2664 0.067 Uiso 0.50 1 calc PR
C35 C 0.505(3) -0.3007(14) 0.242(2) 0.030(6) Uani 0.50 1 d PDU
H35 H 0.6065 -0.3094 0.2312 0.036 Uiso 0.50 1 calc PR
C36 C 0.473(3) -0.2207(18) 0.2420(19) 0.029(6) Uani 0.50 1 d PDU
H36 H 0.5536 -0.1790 0.2316 0.035 Uiso 0.50 1 calc PR
C33' C 0.261(4) -0.261(2) 0.3050(19) 0.053(9) Uani 0.50 1 d PD
H33' H 0.1868 -0.2465 0.3368 0.064 Uiso 0.50 1 calc PR
C34' C 0.297(4) -0.335(3) 0.308(2) 0.055(9) Uani 0.50 1 d PD
H34' H 0.2543 -0.3693 0.3433 0.067 Uiso 0.50 1 calc PR
C35' C 0.471(4) -0.3070(16) 0.2173(19) 0.030(6) Uani 0.50 1 d PD
H35' H 0.5491 -0.3207 0.1878 0.036 Uiso 0.50 1 calc PR
C36' C 0.438(3) -0.2273(18) 0.2144(19) 0.029(6) Uani 0.50 1 d PD
H36' H 0.4926 -0.1913 0.1835 0.035 Uiso 0.50 1 calc PR

loop_
_atom_site_aniso_label
_atom_site_aniso_U_11
_atom_site_aniso_U_22
_atom_site_aniso_U_33
_atom_site_aniso_U_23
_atom_site_aniso_U_13
_atom_site_aniso_U_12
Eu1 0.0266(5) 0.0193(5) 0.0270(5) 0.0038(4) 0.0073(4) 0.0056(4)
Eu2 0.0278(5) 0.0204(5) 0.0272(5) 0.0041(4) 0.0125(4) 0.0082(4)
Ag1 0.0797(14) 0.0187(9) 0.1004(17) 0.0030(9) 0.0154(13) 0.0134(9)
Ag2 0.1127(18) 0.0274(10) 0.115(2) 0.0212(11) 0.0482(16) 0.0332(11)
Ag3 0.0961(17) 0.0276(10) 0.1065(18) 0.0281(11) 0.0326(14) 0.0042(11)
C1 0.11(2) 0.024(12) 0.11(2) 0.008(13) 0.090(18) 0.027(13)
C2 0.107(2) 0.0346(11) 0.1171(12) 0.015(8) 0.067(8) 0.032(8)
C3 0.027(8) 0.026(8) 0.039(8) 0.011(8) 0.004(8) 0.008(8)
C4 0.078(16) 0.023(11) 0.053(14) 0.009(10) 0.033(12) 0.023(11)
C5 0.099(19) 0.026(11) 0.054(14) 0.018(10) 0.035(14) 0.034(12)
C6 0.030(10) 0.026(10) 0.022(9) 0.008(8) 0.002(8) 0.005(8)
C7 0.072(9) 0.022(6) 0.071(9) 0.007(6) 0.046(8) 0.007(6)
C8 0.072(9) 0.022(6) 0.071(9) 0.007(6) 0.046(8) 0.007(6)
C9 0.072(9) 0.022(6) 0.071(9) 0.007(6) 0.046(8) 0.007(6)
C10 0.12(2) 0.035(14) 0.084(19) 0.008(13) 0.082(18) 0.003(15)
C11 0.08(2) 0.042(16) 0.10(2) -0.015(15) 0.055(18) -0.019(15)
C12 0.027(10) 0.024(10) 0.037(11) -0.002(9) 0.001(9) 0.004(8)
C13 0.033(11) 0.031(11) 0.027(10) 0.002(8) 0.001(9) 0.005(9)
C14 0.025(10) 0.024(10) 0.053(13) 0.020(9) 0.013(9) 0.005(8)
C15 0.050(13) 0.030(12) 0.066(15) 0.008(11) 0.033(12) 0.014(10)
C16 0.061(15) 0.028(12) 0.079(18) 0.021(12) 0.026(14) 0.008(11)
C17 0.072(18) 0.037(14) 0.11(2) 0.036(15) 0.043(17) 0.018(13)
C18 0.048(13) 0.038(13) 0.083(18) 0.017(12) 0.028(13) 0.025(11)
C19 0.028(10) 0.028(10) 0.024(10) 0.003(8) 0.005(8) 0.002(8)
C20 0.035(10) 0.014(9) 0.029(10) 0.013(7) 0.012(8) 0.002(8)
C21 0.102(12) 0.026(7) 0.094(12) 0.014(7) 0.071(10) 0.017(8)
C22 0.102(12) 0.026(7) 0.094(12) 0.014(7) 0.071(10) 0.017(8)
C23 0.102(12) 0.026(7) 0.094(12) 0.014(7) 0.071(10) 0.017(8)
C24 0.045(12) 0.031(11) 0.048(13) -0.009(10) 0.034(10) -0.002(10)
C25 0.031(10) 0.016(9) 0.037(11) 0.006(8) 0.018(9) 0.000(8)
C26 0.027(10) 0.021(10) 0.042(11) 0.014(8) 0.007(9) -0.004(8)
C27 0.043(12) 0.029(11) 0.071(16) 0.002(11) 0.037(12) 0.009(10)
C28 0.052(14) 0.022(11) 0.11(2) 0.013(12) 0.048(14) 0.012(10)
C29 0.045(13) 0.037(13) 0.060(15) 0.004(11) 0.027(12) -0.012(11)
C30 0.034(10) 0.031(11) 0.040(12) -0.001(9) 0.023(9) 0.003(9)
C31 0.031(10) 0.028(11) 0.040(12) 0.002(9) 0.000(9) 0.008(9)
C32 0.053(13) 0.033(11) 0.030(11) 0.006(9) 0.023(10) 0.001(10)
C37 0.033(11) 0.021(10) 0.038(11) -0.008(8) 0.009(9) 0.004(8)
Cl1 0.084(5) 0.082(5) 0.090(5) 0.026(4) 0.047(4) 0.032(4)
N1 0.051(12) 0.023(9) 0.073(14) 0.007(9) 0.011(11) 0.008(9)
N2 0.068(13) 0.034(11) 0.071(14) -0.012(10) 0.018(12) 0.023(10)
N3 0.072(14) 0.023(10) 0.082(15) 0.014(10) 0.033(12) 0.018(9)
N4 0.063(12) 0.018(9) 0.084(15) 0.013(9) 0.024(11) 0.021(9)
N6 0.086(15) 0.033(11) 0.114(19) 0.037(12) 0.055(14) 0.034(11)
N5 0.065(13) 0.015(9) 0.070(14) 0.010(9) 0.018(11) 0.002(9)
N7 0.078(8) 0.020(7) 0.107(9) 0.012(8) 0.027(8) 0.013(8)
O1 0.060(10) 0.035(8) 0.042(9) 0.017(7) 0.010(8) 0.007(7)
O2 0.049(9) 0.032(8) 0.057(10) 0.009(7) 0.021(8) 0.026(7)
O3 0.041(8) 0.030(8) 0.034(8) -0.015(6) 0.015(6) 0.006(6)
O4 0.026(7) 0.027(8) 0.057(9) 0.009(7) 0.012(7) -0.005(6)
O5 0.045(8) 0.033(8) 0.052(9) 0.005(7) 0.012(7) 0.026(7)
O6 0.040(9) 0.030(8) 0.075(11) 0.017(8) 0.017(8) 0.003(7)
O7 0.037(8) 0.021(7) 0.044(8) 0.004(6) 0.012(7) -0.001(6)
O8 0.068(10) 0.050(10) 0.038(9) 0.002(7) 0.026(8) 0.021(8)
O9 0.044(8) 0.034(8) 0.049(9) 0.011(7) 0.030(7) -0.005(7)
O10 0.042(8) 0.026(7) 0.035(8) 0.000(6) 0.002(7) -0.003(6)
O11 0.052(8) 0.026(7) 0.035(8) -0.002(6) 0.026(7) 0.009(6)
O12 0.056(9) 0.028(7) 0.042(8) 0.017(6) 0.022(7) 0.015(7)
O13 0.095(10) 0.082(13) 0.130(11) -0.001(11) 0.050(10) -0.007(11)
O14 0.091(11) 0.038(9) 0.117(10) 0.014(9) 0.007(9) 0.006(9)
O15 0.087(8) 0.046(10) 0.111(13) 0.000(10) 0.013(9) 0.016(9)
O16 0.066(15) 0.14(2) 0.17(3) 0.09(2) 0.009(16) -0.031(15)
O17 0.47(7) 0.045(15) 0.15(3) 0.033(17) 0.14(4) -0.03(3)
O18 0.19(3) 0.081(18) 0.17(3) -0.025(17) 0.13(2) -0.003(18)
O19 0.23(3) 0.050(15) 0.35(5) 0.03(2) 0.22(3) 0.055(18)
O21 0.023(7) 0.032(8) 0.039(8) 0.010(6) -0.002(6) -0.011(6)
O22 0.025(7) 0.068(11) 0.047(9) 0.010(8) 0.010(7) 0.018(7)
O1W 0.022(6) 0.051(9) 0.025(7) 0.005(6) 0.011(5) 0.017(6)
O2W 0.007(6) 0.084(12) 0.041(8) -0.002(8) 0.004(6) 0.009(7)
O3W 0.18(2) 0.044(9) 0.021(8) -0.002(7) -0.021(10) 0.064(11)
O4W 0.034(8) 0.110(15) 0.049(10) 0.028(10) 0.015(7) 0.022(9)
O5W 0.15(3) 0.11(2) 0.11(2) 0.007(17) 0.035(18) -0.032(19)
C33 0.056(11) 0.049(11) 0.057(12) 0.004(9) 0.009(9) 0.016(8)
C34 0.063(11) 0.047(11) 0.058(12) 0.010(9) 0.013(9) 0.008(8)
C35 0.032(9) 0.030(8) 0.031(11) -0.004(7) 0.004(8) 0.018(7)
C36 0.029(9) 0.029(9) 0.028(11) 0.003(8) 0.000(8) 0.006(7)
C33' 0.056(11) 0.049(11) 0.057(12) 0.004(9) 0.009(9) 0.016(8)
C34' 0.063(11) 0.047(11) 0.058(12) 0.010(9) 0.013(9) 0.008(8)
C35' 0.032(9) 0.030(8) 0.031(11) -0.004(7) 0.004(8) 0.018(7)
C36' 0.029(9) 0.029(9) 0.028(11) 0.003(8) 0.000(8) 0.006(7)

loop_
_atom_type_symbol
_atom_type_description
_atom_type_scat_dispersion_real
_atom_type_scat_dispersion_imag
_atom_type_scat_source
C C 0.0033 0.0016 'International Tables Vol C Tables 4.2.6.8 and 6.1.1.4'
H H 0.0000 0.0000 'International Tables Vol C Tables 4.2.6.8 and 6.1.1.4'
Ag Ag -0.8971 1.1015 'International Tables Vol C Tables 4.2.6.8 and 6.1.1.4'
Cl Cl 0.1484 0.1585 'International Tables Vol C Tables 4.2.6.8 and 6.1.1.4'
Eu Eu -0.1578 3.6682 'International Tables Vol C Tables 4.2.6.8 and 6.1.1.4'
N N 0.0061 0.0033 'International Tables Vol C Tables 4.2.6.8 and 6.1.1.4'
O O 0.0106 0.0060 'International Tables Vol C Tables 4.2.6.8 and 6.1.1.4'

loop_
_geom_angle_atom_site_label_1
_geom_angle_atom_site_label_2
_geom_angle_atom_site_label_3
_geom_angle
_geom_angle_site_symmetry_1
_geom_angle_site_symmetry_3
O8 Eu1 O12 87.4(5) 2_655 .
O8 Eu1 O10 142.3(6) 2_655 .
O12 Eu1 O10 79.9(5) . .
O8 Eu1 O5 144.3(5) 2_655 .
O12 Eu1 O5 106.7(5) . .
O10 Eu1 O5 73.3(5) . .
O8 Eu1 O7 97.2(5) 2_655 .
O12 Eu1 O7 150.1(5) . .
O10 Eu1 O7 78.5(5) . .
O5 Eu1 O7 86.5(5) . .
O8 Eu1 O22 74.8(5) 2_655 2
O12 Eu1 O22 138.0(5) . 2
O10 Eu1 O22 135.3(5) . 2
O5 Eu1 O22 72.9(5) . 2
O7 Eu1 O22 71.1(5) . 2
O8 Eu1 O21 80.2(5) 2_655 .
O12 Eu1 O21 74.3(5) . .
O10 Eu1 O21 128.6(5) . .
O5 Eu1 O21 72.8(5) . .
O7 Eu1 O21 135.6(5) . .
O22 Eu1 O21 65.5(5) 2 .
O8 Eu1 O1W 71.2(5) 2_655 .
O12 Eu1 O1W 78.7(5) . .
O10 Eu1 O1W 71.5(5) . .
O5 Eu1 O1W 142.8(5) . .
O7 Eu1 O1W 75.0(5) . .
O22 Eu1 O1W 127.6(4) 2 .
O21 Eu1 O1W 141.3(5) . .
O8 Eu1 C37 81.1(5) 2_655 2
O12 Eu1 C37 122.5(5) . 2
O10 Eu1 C37 135.3(5) . 2
O5 Eu1 C37 63.5(5) . 2
O7 Eu1 C37 87.4(5) . 2
O22 Eu1 C37 18.8(5) 2 2
O21 Eu1 C37 48.3(5) . 2
O1W Eu1 C37 144.6(5) . 2
O11 Eu2 O9 92.0(5) . .
O11 Eu2 O4 86.2(5) . 1_545
O9 Eu2 O4 144.2(5) . 1_545
O11 Eu2 O1 85.8(5) . 2_556
O9 Eu2 O1 144.4(5) . 2_556
O4 Eu2 O1 71.2(5) 1_545 2_556
O11 Eu2 O2 142.8(5) . .
O9 Eu2 O2 83.3(5) . .
O4 Eu2 O2 77.0(5) 1_545 .
O1 Eu2 O2 118.5(5) 2_556 .
O11 Eu2 O2W 73.6(5) . .
O9 Eu2 O2W 72.3(5) . .
O4 Eu2 O2W 139.9(5) 1_545 .
O1 Eu2 O2W 73.1(5) 2_556 .
O2 Eu2 O2W 137.7(6) . .
O11 Eu2 O3W 71.3(5) . .
O9 Eu2 O3W 72.7(6) . .
O4 Eu2 O3W 72.9(6) 1_545 .
O1 Eu2 O3W 138.4(6) 2_556 .
O2 Eu2 O3W 72.1(6) . .
O2W Eu2 O3W 128.5(6) . .
O11 Eu2 O3 144.3(5) . 2_566
O9 Eu2 O3 82.2(5) . 2_566
O4 Eu2 O3 118.4(5) 1_545 2_566
O1 Eu2 O3 79.3(5) 2_556 2_566
O2 Eu2 O3 71.7(5) . 2_566
O2W Eu2 O3 71.1(5) . 2_566
O3W Eu2 O3 137.7(5) . 2_566
N2 Ag1 N1 176.2(8) . .
N6 Ag2 N3 172.5(8) 1_565 .
N5 Ag3 N4 171.3(8) . 2_665
N1 C1 C2 124(2) . .
N1 C1 H1 118.2 . .
C2 C1 H1 118.2 . .
C3 C2 C1 119(3) . .
C3 C2 H2 120.6 . .
C1 C2 H2 120.6 . .
C2 C3 C4 118(2) . .
C2 C3 C6 122(2) . .
C4 C3 C6 119.5(18) . .
C5 C4 C3 119(2) . .
C5 C4 H4 120.4 . .
C3 C4 H4 120.4 . .
N1 C5 C4 122(2) . .
N1 C5 H5 119.0 . .
C4 C5 H5 119.0 . .
O2 C6 O1 128.4(19) . .
O2 C6 C3 117.9(17) . .
O1 C6 C3 113.7(17) . .
N2 C7 C8 125(2) . .
N2 C7 H7 117.7 . .
C8 C7 H7 117.7 . .
C9 C8 C7 117(2) . .
C9 C8 H8 121.5 . .
C7 C8 H8 121.5 . .
C10 C9 C8 119(2) . .
C10 C9 C12 124(2) . .
C8 C9 C12 117(2) . .
C9 C10 C11 121(2) . .
C9 C10 H10 119.4 . .
C11 C10 H10 119.4 . .
N2 C11 C10 122(3) . .
N2 C11 H11 119.2 . .
C10 C11 H11 119.2 . .
O3 C12 O4 125.9(18) . .
O3 C12 C9 119.3(18) . .
O4 C12 C9 114.8(18) . .
O6 C13 O5 125.7(19) . .
O6 C13 C14 118.3(18) . .
O5 C13 C14 115.9(18) . .
C15 C14 C18 117.7(19) . .
C15 C14 C13 122.0(18) . .
C18 C14 C13 120.3(19) . .
C16 C15 C14 121(2) . .
C16 C15 H15A 119.4 . .
C14 C15 H15A 119.4 . .
N4 C16 C15 122(2) . .
N4 C16 H16 119.2 . .
C15 C16 H16 119.2 . .
N4 C17 C18 126(3) . .
N4 C17 H17 117.0 . .
C18 C17 H17 117.0 . .
C17 C18 C14 117(2) . .
C17 C18 H18 121.6 . .
C14 C18 H18 121.6 . .
O9 C19 O10 127.8(18) . .
O9 C19 C20 115.1(17) . .
O10 C19 C20 117.1(16) . .
C21 C20 C24 116.8(18) . .
C21 C20 C19 121.2(18) . .
C24 C20 C19 122.0(17) . .
C22 C21 C20 121(2) . .
C22 C21 H21 119.5 . .
C20 C21 H21 119.5 . .
C21 C22 N3 123(2) . .
C21 C22 H22 118.7 . .
N3 C22 H22 118.7 . .
N3 C23 C24 122(2) . .
N3 C23 H23 119.2 . .
C24 C23 H23 119.2 . .
C20 C24 C23 120(2) . .
C20 C24 H24 120.0 . .
C23 C24 H24 120.0 . .
O8 C25 O7 126.1(17) . .
O8 C25 C26 118.4(17) . .
O7 C25 C26 115.4(17) . .
C27 C26 C30 117.1(18) . .
C27 C26 C25 122.0(18) . .
C30 C26 C25 120.8(18) . .
C28 C27 C26 121(2) . .
C28 C27 H27 119.7 . .
C26 C27 H27 119.7 . .
N5 C28 C27 123(2) . .
N5 C28 H28 118.6 . .
C27 C28 H28 118.6 . .
N5 C29 C30 126(2) . .
N5 C29 H29 117.2 . .
C30 C29 H29 117.2 . .
C29 C30 C26 118(2) . .
C29 C30 H30 121.2 . .
C26 C30 H30 121.2 . .
O12 C31 O11 128.9(19) . .
O12 C31 C32 115.5(18) . .
O11 C31 C32 115.6(18) . .
C36' C32 C33' 116(3) . .
C36 C32 C33' 109(3) . .
C36' C32 C33 113(3) . .
C36 C32 C33 119(3) . .
C36' C32 C31 124(2) . .
C36 C32 C31 125(2) . .
C33' C32 C31 120(3) . .
C33 C32 C31 116(3) . .
O22 C37 O21 129(2) . .
O22 C37 C37 117(2) . 2
O21 C37 C37 114(2) . 2
O21 C37 Eu1 161.6(13) . 2
C37 C37 Eu1 76.5(14) 2 2
O18 Cl1 O19 105.8(18) . .
O18 Cl1 O17 108(2) . .
O19 Cl1 O17 118(2) . .
O18 Cl1 O16 101(2) . .
O19 Cl1 O16 116(2) . .
O17 Cl1 O16 107(2) . .
C5 N1 C1 117.6(19) . .
C5 N1 Ag1 121.3(16) . .
C1 N1 Ag1 119.7(16) . .
C7 N2 C11 116(2) . .
C7 N2 Ag1 121.2(17) . .
C11 N2 Ag1 122.0(18) . .
C23 N3 C22 118(2) . .
C23 N3 Ag2 125.7(17) . .
C22 N3 Ag2 116.2(16) . .
C17 N4 C16 116(2) . .
C17 N4 Ag3 120.3(17) . 2_665
C16 N4 Ag3 123.2(15) . 2_665
C35 N6 C34' 110(3) . .
C35' N6 C34' 116(2) . .
C35 N6 C34 115(2) . .
C35' N6 C34 108(3) . .
C35 N6 Ag2 127.4(18) . 1_545
C35' N6 Ag2 128.7(19) . 1_545
C34' N6 Ag2 115(2) . 1_545
C34 N6 Ag2 117(2) . 1_545
C28 N5 C29 116.3(18) . .
C28 N5 Ag3 118.9(15) . .
C29 N5 Ag3 124.8(16) . .
O13 N7 O14 119(2) . .
O13 N7 O15 117(2) . .
O14 N7 O15 122(2) . .
C6 O1 Eu2 138.9(14) . 2_556
C6 O2 Eu2 147.6(13) . .
C12 O3 Eu2 127.7(13) . 2_566
C12 O4 Eu2 155.2(13) . 1_565
C13 O5 Eu1 172.8(14) . .
C25 O7 Eu1 128.5(12) . .
C25 O8 Eu1 166.8(14) . 2_655
C19 O9 Eu2 153.2(14) . .
C19 O10 Eu1 128.5(12) . .
C31 O11 Eu2 149.3(13) . .
C31 O12 Eu1 161.9(14) . .
C37 O21 Eu1 117.3(12) . .
C37 O22 Eu1 119.1(14) . 2
H1W O1W H2W 108.2 . .
H3W O2W H4W 112.0 . .
H6W O3W H5W 108.0 . .
H8W O4W H7W 107.7 . .
H9W O5W H10W 109.2 . .
C34 C33 C32 118(3) . .
C34 C33 H33 121.2 . .
C32 C33 H33 121.2 . .
C33 C34 N6 123(3) . .
C33 C34 H34 118.5 . .
N6 C34 H34 118.5 . .
N6 C35 C36 124(3) . .
N6 C35 H35 118.0 . .
C36 C35 H35 118.0 . .
C32 C36 C35 121(3) . .
C32 C36 H36 119.7 . .
C35 C36 H36 119.7 . .
C34' C33' C32 123(4) . .
C34' C33' H33' 118.4 . .
C32 C33' H33' 118.4 . .
C33' C34' N6 120(3) . .
C33' C34' H34' 120.1 . .
N6 C34' H34' 120.1 . .
N6 C35' C36' 126(3) . .
N6 C35' H35' 117.2 . .
C36' C35' H35' 117.2 . .
C32 C36' C35' 119(3) . .
C32 C36' H36' 120.5 . .
C35' C36' H36' 120.5 . .

loop_
_geom_bond_atom_site_label_1
_geom_bond_atom_site_label_2
_geom_bond_distance
_geom_bond_site_symmetry_2
Eu1 O8 2.324(15) 2_655
Eu1 O12 2.353(13) .
Eu1 O10 2.362(13) .
Eu1 O5 2.372(13) .
Eu1 O7 2.391(13) .
Eu1 O22 2.470(15) 2
Eu1 O21 2.472(12) .
Eu1 O1W 2.499(12) .
Eu1 C37 3.22(2) 2
Eu2 O11 2.362(13) .
Eu2 O9 2.369(13) .
Eu2 O4 2.376(13) 1_545
Eu2 O1 2.405(14) 2_556
Eu2 O2 2.409(14) .
Eu2 O2W 2.410(12) .
Eu2 O3W 2.417(15) .
Eu2 O3 2.438(13) 2_566
Ag1 N2 2.190(19) .
Ag1 N1 2.216(18) .
Ag2 N6 2.177(19) 1_565
Ag2 N3 2.188(18) .
Ag3 N5 2.108(17) .
Ag3 N4 2.119(17) 2_665
C1 N1 1.35(3) .
C1 C2 1.37(3) .
C1 H1 0.9300 .
C2 C3 1.33(3) .
C2 H2 0.9300 .
C3 C4 1.41(3) .
C3 C6 1.56(3) .
C4 C5 1.38(3) .
C4 H4 0.9300 .
C5 N1 1.30(3) .
C5 H5 0.9300 .
C6 O2 1.20(2) .
C6 O1 1.24(2) .
C7 N2 1.33(3) .
C7 C8 1.38(3) .
C7 H7 0.9300 .
C8 C9 1.37(3) .
C8 H8 0.9300 .
C9 C10 1.34(3) .
C9 C12 1.54(3) .
C10 C11 1.36(4) .
C10 H10 0.9300 .
C11 N2 1.34(3) .
C11 H11 0.9300 .
C12 O3 1.21(2) .
C12 O4 1.29(2) .
C13 O6 1.23(2) .
C13 O5 1.25(2) .
C13 C14 1.52(3) .
C14 C15 1.37(3) .
C14 C18 1.38(3) .
C15 C16 1.35(3) .
C15 H15A 0.9300 .
C16 N4 1.35(3) .
C16 H16 0.9300 .
C17 N4 1.31(3) .
C17 C18 1.36(3) .
C17 H17 0.9300 .
C18 H18 0.9300 .
C19 O9 1.23(2) .
C19 O10 1.27(2) .
C19 C20 1.51(3) .
C20 C21 1.37(3) .
C20 C24 1.38(3) .
C21 C22 1.33(3) .
C21 H21 0.9300 .
C22 N3 1.36(3) .
C22 H22 0.9300 .
C23 N3 1.33(3) .
C23 C24 1.38(3) .
C23 H23 0.9300 .
C24 H24 0.9300 .
C25 O8 1.24(2) .
C25 O7 1.27(2) .
C25 C26 1.51(2) .
C26 C27 1.37(3) .
C26 C30 1.43(3) .
C27 C28 1.37(3) .
C27 H27 0.9300 .
C28 N5 1.34(3) .
C28 H28 0.9300 .
C29 N5 1.34(3) .
C29 C30 1.35(3) .
C29 H29 0.9300 .
C30 H30 0.9300 .
C31 O12 1.23(2) .
C31 O11 1.26(2) .
C31 C32 1.51(3) .
C32 C36' 1.34(3) .
C32 C36 1.34(3) .
C32 C33' 1.39(4) .
C32 C33 1.39(4) .
C37 O22 1.19(2) .
C37 O21 1.26(2) .
C37 C37 1.62(4) 2
C37 Eu1 3.22(2) 2
Cl1 O18 1.35(3) .
Cl1 O19 1.40(3) .
Cl1 O17 1.44(4) .
Cl1 O16 1.47(3) .
N4 Ag3 2.119(17) 2_665
N6 C35 1.27(3) .
N6 C35' 1.27(3) .
N6 C34' 1.43(3) .
N6 C34 1.43(3) .
N6 Ag2 2.177(19) 1_545
N7 O13 1.204(17) .
N7 O14 1.251(17) .
N7 O15 1.257(16) .
O1 Eu2 2.405(14) 2_556
O3 Eu2 2.438(13) 2_566
O4 Eu2 2.376(13) 1_565
O8 Eu1 2.324(15) 2_655
O22 Eu1 2.470(15) 2
O1W H1W 0.8223 .
O1W H2W 0.8358 .
O2W H3W 0.8294 .
O2W H4W 0.8101 .
O3W H6W 0.8749 .
O3W H5W 0.8403 .
O4W H8W 0.8412 .
O4W H7W 0.8335 .
O5W H9W 0.8711 .
O5W H10W 0.8360 .
C33 C34 1.39(6) .
C33 H33 0.9300 .
C34 H34 0.9300 .
C35 C36 1.42(3) .
C35 H35 0.9300 .
C36 H36 0.9300 .
C33' C34' 1.34(6) .
C33' H33' 0.9300 .
C34' H34' 0.9300 .
C35' C36' 1.42(3) .
C35' H35' 0.9300 .
C36' H36' 0.9300 .
